data_7715463
loop_
_publ_author_name
'Li, Bingbing'
'Lan, Yuxin'
'Su, Heyang'
'Xu, Jiaxin'
'Zhao, Qixin'
'Ma, Yubin'
'Zheng, Qi'
'Xuan, Weimin'

_publ_section_title
;
 {Mo<sub>4</sub>}-directed structural evolution of highly reduced
 molybdenum red clusters for efficient proton conduction.
;
_journal_issue 14
_journal_name_full 'Dalton transactions (Cambridge, England : 2003)'
_journal_page_first 6184
_journal_page_last 6189
_journal_paper_doi 10.1039/d4dt00187g
_journal_volume 53
_journal_year 2024
_chemical_formula_moiety 'H68 Mo40 Na14 O148, 15(H4 O2), [+ solvents]3[H2O]'
_chemical_formula_sum 'H140 Mo40 Na14 O181'
_chemical_formula_weight 7196.52
_space_group_crystal_system tetragonal
_space_group_IT_number 141
_space_group_name_Hall '-I 4bd 2'
_space_group_name_H-M_alt 'I 41/a m d :2'
_atom_sites_solution_hydrogens mixed
_audit_creation_date 2024-03-04
_audit_creation_method
;
Olex2 1.5
(compiled 2024.02.16 svn.r378c4104 for OlexSys, GUI svn.r6928)
;
_audit_update_record
;
2024-03-07 deposited with the CCDC.	2024-03-13 downloaded from the CCDC.
;
_cell_angle_alpha 90
_cell_angle_beta 90
_cell_angle_gamma 90
_cell_formula_units_Z 4
_cell_length_a 20.538(3)
_cell_length_b 20.538(3)
_cell_length_c 41.601(8)
_cell_measurement_reflns_used 9827
_cell_measurement_temperature 150.00
_cell_measurement_theta_max 25.331
_cell_measurement_theta_min 2.212
_cell_volume 17548(5)
_computing_cell_refinement 'SAINT V8.40B (?, 2016)'
_computing_data_collection 'Bruker APEX4'
_computing_data_reduction 'SAINT V8.40B (?, 2016)'
_computing_molecular_graphics 'Olex2 1.5 (Dolomanov et al., 2009)'
_computing_publication_material 'Olex2 1.5 (Dolomanov et al., 2009)'
_computing_structure_refinement 'XL  (Sheldrick, 2008)'
_computing_structure_solution 'SHELXT 2018/2 (Sheldrick, 2018)'
_diffrn_ambient_temperature 150.00
_diffrn_measured_fraction_theta_full 0.999
_diffrn_measured_fraction_theta_max 0.998
_diffrn_measurement_device_type 'Bruker D8 Venture'
_diffrn_measurement_method '\w scans'
_diffrn_radiation_type MoK\a
_diffrn_radiation_wavelength 0.71073
_diffrn_reflns_av_R_equivalents 0.0829
_diffrn_reflns_av_unetI/netI 0.0258
_diffrn_reflns_Laue_measured_fraction_full 0.999
_diffrn_reflns_Laue_measured_fraction_max 0.998
_diffrn_reflns_limit_h_max 21
_diffrn_reflns_limit_h_min -24
_diffrn_reflns_limit_k_max 24
_diffrn_reflns_limit_k_min -24
_diffrn_reflns_limit_l_max 50
_diffrn_reflns_limit_l_min -49
_diffrn_reflns_number 86489
_diffrn_reflns_point_group_measured_fraction_full 0.999
_diffrn_reflns_point_group_measured_fraction_max 0.998
_diffrn_reflns_theta_full 25.242
_diffrn_reflns_theta_max 25.386
_diffrn_reflns_theta_min 1.958
_diffrn_source_current 1.4
_diffrn_source_power 0.07
_diffrn_source_voltage 50.0
_exptl_absorpt_coefficient_mu 2.908
_exptl_absorpt_correction_T_max 0.7452
_exptl_absorpt_correction_T_min 0.5598
_exptl_absorpt_correction_type none
_exptl_absorpt_process_details
;
SADABS-2016/2 (Bruker,2016/2) was used for absorption correction.
wR2(int) was 0.1284 before and 0.0715 after correction.
The Ratio of minimum to maximum transmission is 0.7512.
The \l/2 correction factor is Not present.
;
_exptl_crystal_colour 'clear reddish red'
_exptl_crystal_colour_lustre clear
_exptl_crystal_colour_modifier reddish
_exptl_crystal_colour_primary red
_exptl_crystal_density_diffrn 2.722
_exptl_crystal_description prism
_exptl_crystal_F_000 13664
_exptl_crystal_size_max 0.12
_exptl_crystal_size_mid 0.11
_exptl_crystal_size_min 0.1
_refine_diff_density_max 1.671
_refine_diff_density_min -1.259
_refine_diff_density_rms 0.213
_refine_ls_extinction_method none
_refine_ls_goodness_of_fit_ref 1.117
_refine_ls_hydrogen_treatment constr
_refine_ls_matrix_type full
_refine_ls_number_parameters 337
_refine_ls_number_reflns 4283
_refine_ls_number_restraints 23
_refine_ls_restrained_S_all 1.118
_refine_ls_R_factor_all 0.0569
_refine_ls_R_factor_gt 0.0472
_refine_ls_shift/su_max 0.001
_refine_ls_shift/su_mean 0.000
_refine_ls_structure_factor_coef Fsqd
_refine_ls_weighting_details 'w=1/[\s^2^(Fo^2^)+(0.0436P)^2^+752.4692P] where P=(Fo^2^+2Fc^2^)/3'
_refine_ls_weighting_scheme calc
_refine_ls_wR_factor_gt 0.1176
_refine_ls_wR_factor_ref 0.1231
_reflns_Friedel_coverage 0.000
_reflns_number_gt 3664
_reflns_number_total 4283
_reflns_threshold_expression 'I > 2\s(I)'
_cod_data_source_file d4dt00187g2.cif
_cod_data_source_block mo40
_cod_depositor_comments 'Adding full bibliography for 7715463--7715465.cif.'
_cod_original_cell_volume 17548(6)
_cod_original_sg_symbol_H-M 'I 41/a m d'
_cod_database_code 7715463
_shelx_shelxl_version_number 2019/1
_shelx_space_group_comment
;
The symmetry employed for this shelxl refinement is uniquely defined
by the following loop, which should always be used as a source of
symmetry information in preference to the above space-group names.
They are only intended as comments.
;
_shelx_estimated_absorpt_t_max 0.760
_shelx_estimated_absorpt_t_min 0.722
_olex2_refinement_description
;
1. Fixed Uiso
 At 1.2 times of:
  All O(H) groups
 At 1.5 times of:
  All O(H,H) groups
2. Restrained distances
 O34-H34A = O34-H34B
 0.87 with sigma of 0.02
 O9-H9
 0.9 with sigma of 0.02
 O20-H20A = O20-H20B
 0.87 with sigma of 0.02
 O33-H33A = O33-H33B
 0.87 with sigma of 0.02
 H20A-H20B
 1.38 with sigma of 0.04
 H33A-H33B
 1.38 with sigma of 0.04
 H34A-H34B
 1.38 with sigma of 0.04
 Na3-H20A \\sim Na3-H20B
 with sigma of 0.02
3. Uiso/Uaniso restraints and constraints
Uanis(O24) \\sim Ueq: with sigma of 0.01 and sigma for terminal atoms of 0.002
Uanis(O35) \\sim Ueq: with sigma of 0.001 and sigma for terminal atoms of 0.002
4. Others
 Fixed Sof: Na5(0.25) H20A(0.5) H20B(0.5) H23A(0.5) H23B(0.5) H28A(0.25)
 H28B(0.25) O33(0.5) H33A(0.5) H33B(0.5) O29(0.5) H29A(0.5) H29B(0.5) O27(0.25)
 H27A(0.25) H27B(0.25) O26(0.25) H26A(0.25) H26B(0.25) O31(0.5) H31A(0.5)
 H31B(0.5) O30(0.5) H30A(0.5) H30B(0.5) O34(0.5) H34A(0.5) H34B(0.5) O24(0.25)
 H24A(0.25) H24B(0.25) O35(0.5) H35A(0.5) H35B(0.5) O32(0.5) H32A(0.5)
 H32B(0.5) O25(0.25) H25A(0.25) H25B(0.25)
5.a Riding coordinates:
 O21(H21A,H21B), O20(H20A,H20B), O23(H23A,H23B), O28(H28A,H28B), O33(H33A,
 H33B), O29(H29A,H29B), O27(H27A,H27B), O26(H26A,H26B), O31(H31A,H31B),
 O30(H30A,H30B), O34(H34A,H34B), O24(H24A,H24B), O35(H35A,H35B), O32(H32A,H32B),
  O32(H9), O22(H22A,H22B), O25(H25A,H25B)
5.b Aromatic/amide H refined with riding coordinates:
 O13(H13)
;
_smtbx_masks_special_details
;
A solvent mask was calculated and 108 electrons were 
found in a volume of 1040\%A^3^ in 2 voids per unit cell. 
This is consistent with the presence of 
[+ solvents]3[H2O] per formula unit 
which account for 120 electrons 
per unit cell.
;
_smtbx_masks_void_probe_radius 1.2
_smtbx_masks_void_truncation_radius 1.2
_olex2_submission_special_instructions 'No special instructions were received'

loop_
_space_group_symop_operation_xyz
'x, y, z'
'-x+1/2, -y, z+1/2'
'-y+1/4, x+3/4, z+1/4'
'y+1/4, -x+1/4, z+3/4'
'-x+1/2, y, -z+1/2'
'x, -y, -z'
'y+1/4, x+3/4, -z+1/4'
'-y+1/4, -x+1/4, -z+3/4'
'x+1/2, y+1/2, z+1/2'
'-x+1, -y+1/2, z+1'
'-y+3/4, x+5/4, z+3/4'
'y+3/4, -x+3/4, z+5/4'
'-x+1, y+1/2, -z+1'
'x+1/2, -y+1/2, -z+1/2'
'y+3/4, x+5/4, -z+3/4'
'-y+3/4, -x+3/4, -z+5/4'
'-x, -y, -z'
'x-1/2, y, -z-1/2'
'y-1/4, -x-3/4, -z-1/4'
'-y-1/4, x-1/4, -z-3/4'
'x-1/2, -y, z-1/2'
'-x, y, z'
'-y-1/4, -x-3/4, z-1/4'
'y-1/4, x-1/4, z-3/4'
'-x+1/2, -y+1/2, -z+1/2'
'x, y+1/2, -z'
'y+1/4, -x-1/4, -z+1/4'
'-y+1/4, x+1/4, -z-1/4'
'x, -y+1/2, z'
'-x+1/2, y+1/2, z+1/2'
'-y+1/4, -x-1/4, z+1/4'
'y+1/4, x+1/4, z-1/4'

loop_
_atom_site_label
_atom_site_type_symbol
_atom_site_fract_x
_atom_site_fract_y
_atom_site_fract_z
_atom_site_U_iso_or_equiv
_atom_site_adp_type
_atom_site_occupancy
_atom_site_site_symmetry_order
_atom_site_calc_flag
_atom_site_refinement_flags_posn
_atom_site_refinement_flags_adp
_atom_site_refinement_flags_occupancy
_atom_site_disorder_assembly
_atom_site_disorder_group
Mo2 Mo 0.34004(3) 0.65705(3) 0.46614(2) 0.01521(18) Uani 1 1 d . . . . .
Mo3 Mo 0.33899(3) 0.56947(3) 0.42148(2) 0.01519(18) Uani 1 1 d . . . . .
Mo5 Mo 0.40427(4) 0.44153(3) 0.32696(2) 0.01703(19) Uani 1 1 d . . . . .
Mo4 Mo 0.31864(4) 0.44672(4) 0.37238(2) 0.01759(19) Uani 1 1 d . . . . .
Mo6 Mo 0.500000 0.45401(5) 0.26839(2) 0.0180(2) Uani 1 2 d S T P . .
Mo1 Mo 0.34070(5) 0.750000 0.52820(2) 0.0177(2) Uani 1 2 d S T P . .
O4 O 0.3127(4) 0.750000 0.47501(18) 0.0144(16) Uani 1 2 d S T P . .
O10 O 0.3055(3) 0.5555(3) 0.375000 0.0159(17) Uani 1 2 d S T P . .
O16 O 0.500000 0.4550(4) 0.3208(2) 0.0192(18) Uani 1 2 d S T P . .
O7 O 0.3075(3) 0.6607(3) 0.42151(13) 0.0171(12) Uani 1 1 d . . . . .
O17 O 0.4111(3) 0.4731(3) 0.27992(14) 0.0186(13) Uani 1 1 d . . . . .
O6 O 0.3353(3) 0.5630(3) 0.46850(13) 0.0178(12) Uani 1 1 d . . . . .
O9 O 0.3236(3) 0.4726(3) 0.42009(14) 0.0198(13) Uani 1 1 d D . . . .
O14 O 0.3131(3) 0.4719(3) 0.32669(14) 0.0207(13) Uani 1 1 d . . . . .
O11 O 0.4139(3) 0.4529(3) 0.37283(14) 0.0207(13) Uani 1 1 d . . . . .
O8 O 0.4183(3) 0.5727(3) 0.41191(14) 0.0197(13) Uani 1 1 d . . . . .
O3 O 0.3302(3) 0.6617(3) 0.51445(14) 0.0198(13) Uani 1 1 d . . . . .
O5 O 0.4206(3) 0.6754(3) 0.46365(14) 0.0214(13) Uani 1 1 d . . . . .
O13 O 0.2177(3) 0.4677(3) 0.375000 0.0235(19) Uani 1 2 d S T P . .
H13 H 0.185013 0.435012 0.375001 0.028 Uiso 1 2 calc R U P . .
O2 O 0.4247(4) 0.750000 0.5290(2) 0.0208(18) Uani 1 2 d S T P . .
O15 O 0.3996(3) 0.3609(3) 0.32023(15) 0.0251(14) Uani 1 1 d . . . . .
O1 O 0.3196(5) 0.750000 0.5681(2) 0.028(2) Uani 1 2 d S T P . .
O12 O 0.3022(3) 0.3667(3) 0.37615(15) 0.0243(14) Uani 1 1 d . . . . .
O19 O 0.500000 0.4782(4) 0.2281(2) 0.025(2) Uani 1 2 d S T P . .
O18 O 0.500000 0.3703(4) 0.2660(2) 0.029(2) Uani 1 2 d S T P . .
Na1 Na 0.500000 0.750000 0.48591(16) 0.0216(15) Uani 1 4 d S T P . .
Na3 Na 0.500000 0.5475(2) 0.36942(12) 0.0232(11) Uani 1 2 d DS T P . .
Na2 Na 0.4139(3) 0.500000 0.500000 0.0263(11) Uani 1 2 d S T P . .
Na4 Na 0.500000 0.750000 0.5794(3) 0.068(3) Uani 1 4 d S T P . .
Na5 Na 0.3032(5) 0.250000 0.3772(2) 0.020(2) Uani 0.5 2 d S T P . .
O21 O 0.4120(3) 0.4214(3) 0.45798(16) 0.0321(16) Uani 1 1 d . . . . .
H21A H 0.419056 0.380530 0.465690 0.048 Uiso 1 1 d R U . . .
H21B H 0.445936 0.427400 0.444380 0.048 Uiso 1 1 d R U . . .
O20 O 0.500000 0.6629(5) 0.3599(2) 0.033(2) Uani 1 2 d DS T P . .
H20A H 0.532820 0.689349 0.360813 0.050 Uiso 0.5 1 d DR U P . .
H20B H 0.466560 0.687029 0.354853 0.050 Uiso 0.5 1 d DR U P . .
O23 O 0.500000 0.8680(6) 0.5838(3) 0.056(3) Uani 1 2 d S T P . .
H23A H 0.529240 0.879843 0.597782 0.083 Uiso 0.5 1 d R U P . .
H23B H 0.463250 0.880793 0.592081 0.083 Uiso 0.5 1 d R U P . .
O28 O 0.500000 0.250000 0.3094(6) 0.077(6) Uani 1 4 d S T P . .
H28A H 0.500000 0.283490 0.296578 0.115 Uiso 0.5 2 d R U P . .
H28B H 0.500000 0.216510 0.296578 0.115 Uiso 0.5 2 d R U P . .
O33 O 0.1077(6) 0.4980(9) 0.4581(3) 0.043(4) Uani 0.5 1 d D . P . .
H33A H 0.149753 0.499897 0.461054 0.065 Uiso 0.5 1 d DR U P . .
H33B H 0.099283 0.463987 0.446454 0.065 Uiso 0.5 1 d DR U P . .
O29 O 0.0661(7) 0.3810(9) 0.4986(4) 0.057(5) Uani 0.5 1 d . . P A -1
H29A H 0.091371 0.350358 0.491549 0.086 Uiso 0.5 1 d R U P A -1
H29B H 0.091621 0.414618 0.500889 0.086 Uiso 0.5 1 d R U P A -1
O27 O 0.1923(13) 0.250000 0.3833(7) 0.059(7) Uani 0.5 2 d S T P . .
H27A H 0.164464 0.250000 0.365043 0.089 Uiso 0.5 2 d R U P . .
H27B H 0.174204 0.250000 0.404303 0.089 Uiso 0.5 2 d R U P . .
O26 O 0.2905(17) 0.250000 0.3229(6) 0.071(10) Uani 0.5 2 d S T P . .
H26A H 0.253923 0.250000 0.312355 0.106 Uiso 0.5 2 d R U P . .
H26B H 0.320363 0.250000 0.308075 0.106 Uiso 0.5 2 d R U P . .
O31 O 0.2348(7) 0.4150(7) 0.4595(3) 0.037(4) Uani 0.5 1 d . . P B -1
H31A H 0.231457 0.386542 0.474979 0.056 Uiso 0.5 1 d R U P B -1
H31B H 0.275687 0.413722 0.454109 0.056 Uiso 0.5 1 d R U P B -1
O30 O 0.1677(14) 0.3537(17) 0.4227(8) 0.19(2) Uani 0.5 1 d . . P . .
H30A H 0.190859 0.353910 0.405121 0.285 Uiso 0.5 1 d R U P . .
H30B H 0.163969 0.312780 0.427631 0.285 Uiso 0.5 1 d R U P . .
O34 O 0.1602(6) 0.4441(6) 0.5030(3) 0.031(3) Uani 0.5 1 d D . P C 2
H34A H 0.123440 0.423806 0.508816 0.046 Uiso 0.5 1 d DR U P C 2
H34B H 0.147880 0.467986 0.486316 0.046 Uiso 0.5 1 d DR U P C 2
O24 O 0.4193(11) 0.250000 0.3766(6) 0.051(6) Uani 0.5 2 d S TU P . .
H24A H 0.429699 0.216510 0.364818 0.076 Uiso 0.25 1 d R U P . .
H24B H 0.429699 0.283490 0.364818 0.076 Uiso 0.25 1 d R U P . .
O35 O 0.2327(12) 0.4650(12) 0.4889(6) 0.090(7) Uani 0.5 1 d . U P D -1
H35A H 0.230933 0.454787 0.509153 0.136 Uiso 0.5 1 d R U P D -1
H35B H 0.240083 0.506617 0.488673 0.136 Uiso 0.5 1 d R U P D -1
O32 O 0.2071(5) 0.4489(5) 0.4353(3) 0.014(2) Uani 0.5 1 d . . P E 2
H32A H 0.249048 0.454723 0.434339 0.021 Uiso 0.5 1 d R U P E 2
H32B H 0.202168 0.406923 0.435999 0.021 Uiso 0.5 1 d R U P E 2
H9 H 0.359168 0.456573 0.420809 0.017 Uiso 1 1 d DR U . . .
O22 O 0.500000 0.4477(4) 0.5279(2) 0.0230(19) Uani 1 2 d S T P . .
H22A H 0.500000 0.405545 0.526022 0.035 Uiso 1 2 d R U P . .
H22B H 0.500000 0.454605 0.548572 0.035 Uiso 1 2 d R U P . .
O25 O 0.3926(10) 0.250000 0.3318(6) 0.039(5) Uani 0.5 2 d S T P . .
H25A H 0.434716 0.250000 0.334285 0.059 Uiso 0.5 2 d R U P . .
H25B H 0.386976 0.250000 0.311095 0.059 Uiso 0.5 2 d R U P . .

loop_
_atom_site_aniso_label
_atom_site_aniso_U_11
_atom_site_aniso_U_22
_atom_site_aniso_U_33
_atom_site_aniso_U_23
_atom_site_aniso_U_13
_atom_site_aniso_U_12
Mo2 0.0159(4) 0.0148(4) 0.0149(4) 0.0006(3) -0.0003(3) -0.0003(3)
Mo3 0.0159(4) 0.0142(4) 0.0155(4) 0.0008(3) -0.0013(3) -0.0007(3)
Mo5 0.0198(4) 0.0140(4) 0.0173(4) 0.0005(3) -0.0003(3) -0.0019(3)
Mo4 0.0203(4) 0.0150(4) 0.0175(4) 0.0017(3) -0.0002(3) -0.0027(3)
Mo6 0.0217(6) 0.0154(5) 0.0169(5) -0.0020(4) 0.000 0.000
Mo1 0.0205(5) 0.0190(5) 0.0136(5) 0.000 0.0004(4) 0.000
O4 0.016(4) 0.015(4) 0.012(4) 0.000 -0.003(3) 0.000
O10 0.018(3) 0.018(3) 0.012(4) -0.001(2) 0.001(2) -0.007(3)
O16 0.022(5) 0.017(4) 0.019(4) 0.000(3) 0.000 0.000
O7 0.019(3) 0.018(3) 0.014(3) 0.003(2) -0.004(2) 0.000(2)
O17 0.017(3) 0.019(3) 0.020(3) -0.001(2) 0.000(2) -0.002(2)
O6 0.022(3) 0.018(3) 0.014(3) 0.003(2) 0.000(2) -0.001(2)
O9 0.018(3) 0.019(3) 0.023(3) 0.000(3) -0.001(3) 0.001(2)
O14 0.021(3) 0.023(3) 0.018(3) 0.001(3) 0.000(3) -0.003(3)
O11 0.022(3) 0.020(3) 0.020(3) 0.007(3) -0.001(3) -0.002(2)
O8 0.019(3) 0.020(3) 0.020(3) -0.003(3) 0.002(2) 0.000(2)
O3 0.023(3) 0.014(3) 0.023(3) 0.003(2) -0.003(3) -0.003(2)
O5 0.019(3) 0.022(3) 0.023(3) -0.004(3) 0.002(3) -0.002(3)
O13 0.021(3) 0.021(3) 0.029(5) 0.000(3) 0.000(3) -0.010(4)
O2 0.021(5) 0.020(4) 0.021(4) 0.000 -0.001(4) 0.000
O15 0.028(4) 0.017(3) 0.030(3) 0.000(3) 0.005(3) -0.003(3)
O1 0.033(5) 0.031(5) 0.019(5) 0.000 -0.002(4) 0.000
O12 0.028(3) 0.020(3) 0.025(3) 0.000(3) 0.002(3) -0.006(3)
O19 0.034(5) 0.022(5) 0.018(4) 0.002(4) 0.000 0.000
O18 0.043(6) 0.014(5) 0.028(5) -0.004(4) 0.000 0.000
Na1 0.020(4) 0.024(4) 0.020(4) 0.000 0.000 0.000
Na3 0.021(3) 0.026(3) 0.023(3) -0.002(2) 0.000 0.000
Na2 0.025(3) 0.027(3) 0.027(3) 0.005(2) 0.000 0.000
Na4 0.105(10) 0.040(6) 0.059(7) 0.000 0.000 0.000
Na5 0.039(6) 0.011(4) 0.011(4) 0.000 -0.011(4) 0.000
O21 0.037(4) 0.023(3) 0.036(4) 0.003(3) -0.005(3) -0.004(3)
O20 0.036(6) 0.018(5) 0.046(6) -0.006(4) 0.000 0.000
O23 0.052(8) 0.065(9) 0.050(7) -0.009(7) 0.000 0.000
O28 0.101(17) 0.023(9) 0.106(17) 0.000 0.000 0.000
O33 0.011(6) 0.087(12) 0.033(8) 0.038(8) 0.008(6) 0.022(7)
O29 0.030(8) 0.067(12) 0.074(12) 0.046(10) -0.017(8) -0.003(8)
O27 0.057(17) 0.057(17) 0.063(17) 0.000 0.008(13) 0.000
O26 0.15(3) 0.017(11) 0.046(14) 0.000 -0.040(17) 0.000
O31 0.023(7) 0.053(10) 0.036(8) 0.033(7) -0.001(6) 0.013(7)
O30 0.12(2) 0.22(4) 0.23(3) -0.19(3) 0.11(2) -0.14(3)
O34 0.025(7) 0.029(7) 0.038(8) 0.017(6) 0.001(6) 0.006(6)
O24 0.032(9) 0.062(10) 0.058(9) 0.000 -0.001(8) 0.000
O35 0.090(7) 0.091(7) 0.091(7) 0.000(2) 0.000(2) 0.000(2)
O32 0.011(5) 0.011(5) 0.020(6) 0.004(5) 0.005(5) -0.002(4)
O22 0.028(5) 0.021(5) 0.020(4) 0.004(4) 0.000 0.000
O25 0.033(11) 0.003(8) 0.082(16) 0.000 -0.011(11) 0.000

loop_
_atom_type_symbol
_atom_type_description
_atom_type_scat_dispersion_real
_atom_type_scat_dispersion_imag
_atom_type_scat_source
H H 0.0000 0.0000 'International Tables Vol C Tables 4.2.6.8 and 6.1.1.4'
Mo Mo -1.6832 0.6857 'International Tables Vol C Tables 4.2.6.8 and 6.1.1.4'
Na Na 0.0362 0.0249 'International Tables Vol C Tables 4.2.6.8 and 6.1.1.4'
O O 0.0106 0.0060 'International Tables Vol C Tables 4.2.6.8 and 6.1.1.4'

loop_
_geom_angle_atom_site_label_1
_geom_angle_atom_site_label_2
_geom_angle_atom_site_label_3
_geom_angle
_geom_angle_site_symmetry_1
_geom_angle_site_symmetry_3
_geom_angle_publ_flag
Mo3 Mo2 Mo1 172.40(3) . . ?
O4 Mo2 Mo3 141.7(2) . . ?
O4 Mo2 Mo1 45.1(2) . . ?
O4 Mo2 O17 71.3(3) . 15_445 ?
O7 Mo2 Mo3 49.34(17) . . ?
O7 Mo2 Mo1 137.27(17) . . ?
O7 Mo2 O4 92.4(3) . . ?
O7 Mo2 O17 74.1(2) . 15_445 ?
O7 Mo2 O3 154.0(2) . . ?
O17 Mo2 Mo3 93.71(14) 15_445 . ?
O17 Mo2 Mo1 85.92(14) 15_445 . ?
O6 Mo2 Mo3 48.87(17) . . ?
O6 Mo2 Mo1 123.54(17) . . ?
O6 Mo2 O4 156.6(3) . . ?
O6 Mo2 O7 94.0(2) . . ?
O6 Mo2 O17 88.9(2) . 15_445 ?
O6 Mo2 O3 89.5(2) . . ?
O3 Mo2 Mo3 138.24(17) . . ?
O3 Mo2 Mo1 34.24(16) . . ?
O3 Mo2 O4 75.3(3) . . ?
O3 Mo2 O17 80.3(2) . 15_445 ?
O5 Mo2 Mo3 96.8(2) . . ?
O5 Mo2 Mo1 85.0(2) . . ?
O5 Mo2 O4 94.1(3) . . ?
O5 Mo2 O7 105.3(3) . . ?
O5 Mo2 O17 165.2(3) . 15_445 ?
O5 Mo2 O6 105.9(3) . . ?
O5 Mo2 O3 98.5(3) . . ?
O10 Mo3 Mo2 140.32(9) . . ?
O10 Mo3 O14 72.0(2) . 15_445 ?
O7 Mo3 Mo2 49.06(16) . . ?
O7 Mo3 O10 91.36(18) . . ?
O7 Mo3 O9 151.9(2) . . ?
O7 Mo3 O14 74.1(2) . 15_445 ?
O6 Mo3 Mo2 48.02(17) . . ?
O6 Mo3 O10 155.2(3) . . ?
O6 Mo3 O7 92.9(2) . . ?
O6 Mo3 O9 87.5(2) . . ?
O6 Mo3 O14 85.8(2) . 15_445 ?
O9 Mo3 Mo2 135.11(17) . . ?
O9 Mo3 O10 77.5(2) . . ?
O9 Mo3 O14 77.9(2) . 15_445 ?
O14 Mo3 Mo2 91.36(14) 15_445 . ?
O8 Mo3 Mo2 97.7(2) . . ?
O8 Mo3 O10 96.1(3) . . ?
O8 Mo3 O7 106.2(3) . . ?
O8 Mo3 O6 106.1(3) . . ?
O8 Mo3 O9 100.6(3) . . ?
O8 Mo3 O14 168.1(2) . 15_445 ?
Mo4 Mo5 Mo6 171.88(4) . . ?
Mo4 Mo5 Na3 89.28(7) . . ?
Mo6 Mo5 Na3 89.36(7) . . ?
O16 Mo5 Mo4 139.2(2) . . ?
O16 Mo5 Mo6 43.5(2) . . ?
O16 Mo5 O7 79.1(3) . 15_445 ?
O16 Mo5 O17 76.6(3) . . ?
O16 Mo5 Na3 54.1(2) . . ?
O7 Mo5 Mo4 88.70(14) 15_445 . ?
O7 Mo5 Mo6 84.51(14) 15_445 . ?
O7 Mo5 Na3 47.14(15) 15_445 . ?
O17 Mo5 Mo4 136.55(17) . . ?
O17 Mo5 Mo6 36.61(16) . . ?
O17 Mo5 O7 73.0(2) . 15_445 ?
O17 Mo5 Na3 104.48(18) . . ?
O14 Mo5 Mo4 49.11(17) . . ?
O14 Mo5 Mo6 124.29(17) . . ?
O14 Mo5 O16 152.5(3) . . ?
O14 Mo5 O7 74.8(2) . 15_445 ?
O14 Mo5 O17 87.7(2) . . ?
O14 Mo5 Na3 110.28(18) . . ?
O11 Mo5 Mo4 48.93(18) . . ?
O11 Mo5 Mo6 133.75(18) . . ?
O11 Mo5 O16 90.5(3) . . ?
O11 Mo5 O7 81.2(2) . 15_445 ?
O11 Mo5 O17 152.9(2) . . ?
O11 Mo5 O14 93.7(2) . . ?
O11 Mo5 Na3 49.79(19) . . ?
O15 Mo5 Mo4 97.1(2) . . ?
O15 Mo5 Mo6 89.3(2) . . ?
O15 Mo5 O16 99.9(3) . . ?
O15 Mo5 O7 171.9(3) . 15_445 ?
O15 Mo5 O17 98.9(3) . . ?
O15 Mo5 O14 104.8(3) . . ?
O15 Mo5 O11 106.8(3) . . ?
O15 Mo5 Na3 138.1(2) . . ?
O10 Mo4 Mo5 99.10(11) . . ?
O9 Mo4 Mo5 133.05(17) . . ?
O9 Mo4 O10 72.70(16) . . ?
O9 Mo4 O13 86.90(17) . . ?
O14 Mo4 Mo5 49.16(18) . . ?
O14 Mo4 O10 77.25(18) . . ?
O14 Mo4 O9 149.8(2) . . ?
O14 Mo4 O13 86.52(18) . . ?
O11 Mo4 Mo5 47.97(18) . . ?
O11 Mo4 O10 93.1(2) . . ?
O11 Mo4 O9 85.7(2) . . ?
O11 Mo4 O14 92.9(2) . . ?
O11 Mo4 O13 164.1(3) . . ?
O13 Mo4 Mo5 135.37(4) . . ?
O13 Mo4 O10 71.2(2) . . ?
O12 Mo4 Mo5 99.5(2) . . ?
O12 Mo4 O10 159.8(3) . . ?
O12 Mo4 O9 99.9(3) . . ?
O12 Mo4 O14 109.5(3) . . ?
O12 Mo4 O11 105.2(3) . . ?
O12 Mo4 O13 89.9(3) . . ?
Mo5 Mo6 Mo5 77.49(4) . 22_655 ?
O4 Mo6 Mo5 89.22(15) 28_656 22_655 ?
O4 Mo6 Mo5 89.21(15) 28_656 . ?
O16 Mo6 Mo5 39.21(4) . 22_655 ?
O16 Mo6 Mo5 39.21(4) . . ?
O16 Mo6 O4 82.4(3) . 28_656 ?
O17 Mo6 Mo5 114.61(17) . 22_655 ?
O17 Mo6 Mo5 114.61(17) 22_655 . ?
O17 Mo6 Mo5 39.75(17) 22_655 22_655 ?
O17 Mo6 Mo5 39.74(17) . . ?
O17 Mo6 O4 76.56(18) . 28_656 ?
O17 Mo6 O4 76.56(18) 22_655 28_656 ?
O17 Mo6 O16 75.49(18) 22_655 . ?
O17 Mo6 O16 75.49(18) . . ?
O17 Mo6 O17 142.5(3) . 22_655 ?
O19 Mo6 Mo5 140.08(7) . . ?
O19 Mo6 Mo5 140.08(7) . 22_655 ?
O19 Mo6 O4 80.5(4) . 28_656 ?
O19 Mo6 O16 163.0(4) . . ?
O19 Mo6 O17 100.40(19) . 22_655 ?
O19 Mo6 O17 100.41(19) . . ?
O18 Mo6 Mo5 87.9(2) . 22_655 ?
O18 Mo6 Mo5 87.9(2) . . ?
O18 Mo6 O4 176.3(4) . 28_656 ?
O18 Mo6 O16 93.8(4) . . ?
O18 Mo6 O17 102.56(19) . . ?
O18 Mo6 O17 102.56(19) . 22_655 ?
O18 Mo6 O19 103.2(4) . . ?
Mo2 Mo1 Mo2 72.96(4) 29_565 . ?
Mo2 Mo1 Na1 67.84(7) . . ?
Mo2 Mo1 Na1 67.84(7) 29_565 . ?
O4 Mo1 Mo2 38.80(7) . . ?
O4 Mo1 Mo2 38.80(7) . 29_565 ?
O4 Mo1 O19 69.0(3) . 19_576 ?
O4 Mo1 Na1 76.3(2) . . ?
O3 Mo1 Mo2 108.82(18) 29_565 . ?
O3 Mo1 Mo2 108.82(18) . 29_565 ?
O3 Mo1 Mo2 36.47(17) 29_565 29_565 ?
O3 Mo1 Mo2 36.47(17) . . ?
O3 Mo1 O4 71.48(18) 29_565 . ?
O3 Mo1 O4 71.48(17) . . ?
O3 Mo1 O3 142.7(4) . 29_565 ?
O3 Mo1 O19 81.65(19) . 19_576 ?
O3 Mo1 O19 81.65(19) 29_565 19_576 ?
O3 Mo1 Na1 87.56(19) . . ?
O3 Mo1 Na1 87.56(19) 29_565 . ?
O2 Mo1 Mo2 91.1(2) . 29_565 ?
O2 Mo1 Mo2 91.1(2) . . ?
O2 Mo1 O4 105.6(3) . . ?
O2 Mo1 O3 96.8(2) . . ?
O2 Mo1 O3 96.8(2) . 29_565 ?
O2 Mo1 O19 174.6(3) . 19_576 ?
O2 Mo1 Na1 29.3(3) . . ?
O1 Mo1 Mo2 140.97(11) . 29_565 ?
O1 Mo1 Mo2 140.97(11) . . ?
O1 Mo1 O4 150.8(4) . . ?
O1 Mo1 O3 105.11(19) . 29_565 ?
O1 Mo1 O3 105.11(19) . . ?
O1 Mo1 O2 103.6(4) . . ?
O1 Mo1 O19 81.8(4) . 19_576 ?
O1 Mo1 Na1 132.9(3) . . ?
O19 Mo1 Mo2 84.59(17) 19_576 29_565 ?
O19 Mo1 Mo2 84.59(17) 19_576 . ?
O19 Mo1 Na1 145.3(2) 19_576 . ?
Mo2 O4 Mo2 141.3(4) 29_565 . ?
Mo2 O4 Mo6 107.3(2) 29_565 19_576 ?
Mo2 O4 Mo6 107.3(2) . 19_576 ?
Mo2 O4 Mo1 96.1(2) . . ?
Mo2 O4 Mo1 96.1(2) 29_565 . ?
Mo6 O4 Mo1 97.5(3) 19_576 . ?
Mo3 O10 Mo3 141.1(4) 15_445 . ?
Mo3 O10 Mo4 105.52(9) . 15_445 ?
Mo3 O10 Mo4 98.22(8) 15_445 15_445 ?
Mo3 O10 Mo4 105.52(9) 15_445 . ?
Mo3 O10 Mo4 98.22(8) . . ?
Mo4 O10 Mo4 103.9(3) . 15_445 ?
Mo5 O16 Mo5 158.2(5) . 22_655 ?
Mo5 O16 Mo6 97.3(2) . . ?
Mo5 O16 Mo6 97.3(2) 22_655 . ?
Mo5 O16 Na3 90.1(2) . . ?
Mo5 O16 Na3 90.1(2) 22_655 . ?
Mo6 O16 Na3 137.4(4) . . ?
Mo2 O7 Mo3 81.6(2) . . ?
Mo2 O7 Mo5 108.1(2) . 15_445 ?
Mo2 O7 Na3 133.9(3) . 19_576 ?
Mo3 O7 Mo5 105.8(2) . 15_445 ?
Mo3 O7 Na3 135.8(3) . 19_576 ?
Mo5 O7 Na3 88.7(2) 15_445 19_576 ?
Mo5 O17 Mo2 104.2(2) . 15_445 ?
Mo6 O17 Mo2 104.6(2) . 15_445 ?
Mo6 O17 Mo5 103.6(3) . . ?
Mo2 O6 Mo3 83.1(2) . . ?
Mo2 O6 Na2 121.4(3) . . ?
Mo3 O6 Na2 123.0(3) . . ?
Mo3 O9 Mo4 106.9(3) . . ?
Mo3 O9 H9 105.2 . . ?
Mo4 O9 H9 88.5 . . ?
Mo5 O14 Mo3 105.3(3) . 15_445 ?
Mo4 O14 Mo3 103.2(2) . 15_445 ?
Mo4 O14 Mo5 81.7(2) . . ?
Mo5 O11 Mo4 83.1(2) . . ?
Mo5 O11 Na3 96.1(2) . . ?
Mo4 O11 Na3 135.9(3) . . ?
Mo3 O8 Na3 144.5(3) . . ?
Mo1 O3 Mo2 109.3(3) . . ?
Mo2 O5 Na1 140.6(3) . . ?
Mo4 O13 Mo4 113.6(4) . 15_445 ?
Mo4 O13 H13 123.2 . . ?
Mo4 O13 H13 123.2 15_445 . ?
Mo1 O2 Na1 129.8(4) . . ?
Mo1 O2 Na4 127.4(4) . . ?
Na1 O2 Na4 102.8(4) . . ?
Mo1 O1 Na5 173.8(6) . 26_556 ?
Mo4 O12 Na5 167.2(5) . . ?
Mo6 O19 Mo1 112.9(4) . 28_656 ?
Mo1 Na1 Mo1 123.46(19) 10_564 . ?
Mo1 Na1 Na4 61.73(9) 10_564 . ?
Mo1 Na1 Na4 61.73(9) . . ?
O5 Na1 Mo1 140.74(15) 10_564 . ?
O5 Na1 Mo1 65.66(15) . . ?
O5 Na1 Mo1 65.66(15) 29_565 . ?
O5 Na1 Mo1 140.74(16) 22_655 . ?
O5 Na1 Mo1 65.66(15) 22_655 10_564 ?
O5 Na1 Mo1 140.74(15) . 10_564 ?
O5 Na1 Mo1 140.74(16) 29_565 10_564 ?
O5 Na1 Mo1 65.66(15) 10_564 10_564 ?
O5 Na1 O5 135.0(4) 10_564 . ?
O5 Na1 O5 78.5(3) 10_564 22_655 ?
O5 Na1 O5 84.7(3) 10_564 29_565 ?
O5 Na1 O5 84.7(3) 22_655 . ?
O5 Na1 O5 135.0(4) 29_565 22_655 ?
O5 Na1 O5 78.5(3) 29_565 . ?
O5 Na1 Na4 112.5(2) 29_565 . ?
O5 Na1 Na4 112.5(2) . . ?
O5 Na1 Na4 112.5(2) 22_655 . ?
O5 Na1 Na4 112.5(2) 10_564 . ?
O2 Na1 Mo1 102.6(3) 10_564 . ?
O2 Na1 Mo1 20.9(2) 10_564 10_564 ?
O2 Na1 Mo1 20.9(2) . . ?
O2 Na1 Mo1 102.6(3) . 10_564 ?
O2 Na1 O5 81.3(2) . . ?
O2 Na1 O5 81.3(2) . 29_565 ?
O2 Na1 O5 136.9(2) . 22_655 ?
O2 Na1 O5 136.9(2) 10_564 29_565 ?
O2 Na1 O5 81.3(2) 10_564 22_655 ?
O2 Na1 O5 136.9(2) . 10_564 ?
O2 Na1 O5 81.3(2) 10_564 10_564 ?
O2 Na1 O5 136.9(2) 10_564 . ?
O2 Na1 O2 81.7(5) 10_564 . ?
O2 Na1 Na4 40.8(2) . . ?
O2 Na1 Na4 40.8(2) 10_564 . ?
Mo5 Na3 Mo5 70.10(10) . 22_655 ?
O16 Na3 Mo5 35.79(6) . . ?
O16 Na3 Mo5 35.79(6) . 22_655 ?
O7 Na3 Mo5 44.17(15) 28_656 22_655 ?
O7 Na3 Mo5 97.0(2) 28_656 . ?
O7 Na3 Mo5 97.0(2) 15_445 22_655 ?
O7 Na3 Mo5 44.17(15) 15_445 . ?
O7 Na3 O16 64.0(2) 15_445 . ?
O7 Na3 O16 64.0(2) 28_656 . ?
O7 Na3 O7 93.8(3) 15_445 28_656 ?
O7 Na3 O11 66.82(19) 28_656 22_655 ?
O7 Na3 O11 126.0(3) 15_445 22_655 ?
O7 Na3 O11 66.81(19) 15_445 . ?
O7 Na3 O11 126.0(3) 28_656 . ?
O11 Na3 Mo5 34.15(14) 22_655 22_655 ?
O11 Na3 Mo5 86.81(19) . 22_655 ?
O11 Na3 Mo5 34.15(14) . . ?
O11 Na3 Mo5 86.82(19) 22_655 . ?
O11 Na3 O16 62.2(2) 22_655 . ?
O11 Na3 O16 62.2(2) . . ?
O11 Na3 O11 84.5(3) . 22_655 ?
O8 Na3 Mo5 96.39(15) 22_655 22_655 ?
O8 Na3 Mo5 152.2(2) . 22_655 ?
O8 Na3 Mo5 152.2(2) 22_655 . ?
O8 Na3 Mo5 96.39(15) . . ?
O8 Na3 O16 131.3(2) . . ?
O8 Na3 O16 131.3(2) 22_655 . ?
O8 Na3 O7 162.9(3) 22_655 15_445 ?
O8 Na3 O7 162.9(3) . 28_656 ?
O8 Na3 O7 88.42(19) . 15_445 ?
O8 Na3 O7 88.42(19) 22_655 28_656 ?
O8 Na3 O11 124.6(3) . 22_655 ?
O8 Na3 O11 124.6(3) 22_655 . ?
O8 Na3 O11 70.3(2) . . ?
O8 Na3 O11 70.3(2) 22_655 22_655 ?
O8 Na3 O8 84.7(3) 22_655 . ?
O20 Na3 Mo5 122.8(2) . 22_655 ?
O20 Na3 Mo5 122.8(2) . . ?
O20 Na3 O16 123.7(3) . . ?
O20 Na3 O7 78.9(2) . 28_656 ?
O20 Na3 O7 78.9(2) . 15_445 ?
O20 Na3 O11 137.50(16) . . ?
O20 Na3 O11 137.50(16) . 22_655 ?
O20 Na3 O8 84.9(3) . 22_655 ?
O20 Na3 O8 84.9(3) . . ?
O6 Na2 O6 97.6(3) . 6_566 ?
O6 Na2 Na2 131.23(16) . 17_666 ?
O6 Na2 Na2 131.22(16) 6_566 17_666 ?
O21 Na2 O6 91.4(2) 6_566 . ?
O21 Na2 O6 87.4(2) . . ?
O21 Na2 O6 87.4(2) 6_566 6_566 ?
O21 Na2 O6 91.4(2) . 6_566 ?
O21 Na2 Na2 90.9(2) 6_566 17_666 ?
O21 Na2 Na2 90.9(2) . 17_666 ?
O21 Na2 O21 178.1(4) . 6_566 ?
O22 Na2 O6 89.4(2) 17_666 . ?
O22 Na2 O6 172.9(3) 17_666 6_566 ?
O22 Na2 O6 89.4(2) . 6_566 ?
O22 Na2 O6 172.9(3) . . ?
O22 Na2 Na2 41.82(17) 17_666 17_666 ?
O22 Na2 Na2 41.82(17) . 17_666 ?
O22 Na2 O21 93.7(3) 17_666 6_566 ?
O22 Na2 O21 93.7(3) . . ?
O22 Na2 O21 87.7(3) 17_666 . ?
O22 Na2 O21 87.7(3) . 6_566 ?
O22 Na2 O22 83.6(3) 17_666 . ?
O2 Na4 O2 72.8(5) . 10_564 ?
O2 Na4 Na1 36.4(2) . . ?
O2 Na4 Na1 36.4(2) 10_564 . ?
O23 Na4 O2 93.5(3) 10_564 10_564 ?
O23 Na4 O2 93.5(3) . 10_564 ?
O23 Na4 O2 93.5(3) . . ?
O23 Na4 O2 93.5(3) 10_564 . ?
O23 Na4 Na1 94.3(4) . . ?
O23 Na4 Na1 94.3(4) 10_564 . ?
O23 Na4 O23 171.3(8) . 10_564 ?
O23 Na4 O24 86.8(3) 10_564 17_666 ?
O23 Na4 O24 86.8(3) . 17_666 ?
O23 Na4 O24 86.8(3) . 26_556 ?
O23 Na4 O24 86.8(3) 10_564 26_556 ?
O24 Na4 O2 101.5(6) 26_556 . ?
O24 Na4 O2 174.3(7) 17_666 . ?
O24 Na4 O2 101.5(6) 17_666 10_564 ?
O24 Na4 O2 174.3(7) 26_556 10_564 ?
O24 Na4 Na1 137.9(6) 26_556 . ?
O24 Na4 Na1 137.9(6) 17_666 . ?
O24 Na4 O24 84.3(12) 17_666 26_556 ?
O1 Na5 O12 91.1(3) 26_546 . ?
O1 Na5 O12 91.1(3) 26_546 29 ?
O1 Na5 O24 82.2(7) 26_546 . ?
O1 Na5 O25 127.3(7) 26_546 . ?
O12 Na5 O12 177.8(5) . 29 ?
O12 Na5 O25 89.6(3) 29 . ?
O12 Na5 O25 89.6(3) . . ?
O27 Na5 O1 92.0(8) . 26_546 ?
O27 Na5 O12 89.6(3) . 29 ?
O27 Na5 O12 89.6(3) . . ?
O27 Na5 O24 174.2(10) . . ?
O27 Na5 O25 140.6(9) . . ?
O26 Na5 O1 178.2(11) . 26_546 ?
O26 Na5 O12 88.9(3) . 29 ?
O26 Na5 O12 88.9(3) . . ?
O26 Na5 O27 89.8(12) . . ?
O26 Na5 O24 96.0(12) . . ?
O26 Na5 O25 50.8(10) . . ?
O24 Na5 O12 90.5(3) . 29 ?
O24 Na5 O12 90.5(3) . . ?
O24 Na5 O25 45.2(8) . . ?
Na2 O21 H21A 111.3 . . ?
Na2 O21 H21B 110.7 . . ?
H21A O21 H21B 102.9 . . ?
Na3 O20 H20A 127.73(5) . 22_655 ?
Na3 O20 H20A 127.7 . . ?
Na3 O20 H20B 126.9 . . ?
Na3 O20 H20B 126.88(6) . 22_655 ?
H20A O20 H20A 102.1 . 22_655 ?
H20A O20 H20B 105.4 . . ?
H20A O20 H20B 16.7 . 22_655 ?
H20A O20 H20B 105.4 22_655 22_655 ?
H20B O20 H20A 16.7 . 22_655 ?
H20B O20 H20B 103.7 . 22_655 ?
Na4 O23 H23A 109.3(3) . 22_655 ?
Na4 O23 H23A 109.3 . . ?
Na4 O23 H23B 109.4 . . ?
Na4 O23 H23B 109.38(16) . 22_655 ?
H23A O23 H23A 87.3 . 22_655 ?
H23A O23 H23B 104.5 22_655 22_655 ?
H23A O23 H23B 104.5 . . ?
H23A O23 H23B 18.8 . 22_655 ?
H23B O23 H23A 18.8 . 22_655 ?
H23B O23 H23B 120.4 . 22_655 ?
H28A O28 H28B 104.5 . . ?
H33A O33 H33B 108.1 . . ?
H29A O29 H29B 104.6 . . ?
Na5 O27 H27A 120.6 . . ?
Na5 O27 H27B 119.4 . . ?
H27A O27 H27B 120.0 . . ?
Na5 O26 H26A 126.9 . . ?
Na5 O26 H26B 128.6 . . ?
H26A O26 H26B 104.5 . . ?
H31A O31 H31B 104.3 . . ?
H30A O30 H30B 104.6 . . ?
H30A O30 H32B 92.9 . . ?
H30B O30 H32B 134.3 . . ?
H34A O34 H34B 103.2 . . ?
Na4 O24 H24A 104.7 17_666 . ?
Na4 O24 H24B 104.7 17_666 . ?
Na5 O24 Na4 131.6(11) . 17_666 ?
Na5 O24 H24A 104.5 . . ?
Na5 O24 H24B 104.5 . . ?
H24A O24 H24B 104.4 . . ?
H35A O35 H35B 104.6 . . ?
H32A O32 H32B 104.7 . . ?
Na2 O22 Na2 96.4(3) . 17_666 ?
Na2 O22 H22A 113.9 17_666 . ?
Na2 O22 H22A 113.9 . . ?
Na2 O22 H22B 114.2 . . ?
Na2 O22 H22B 114.2 17_666 . ?
H22A O22 H22B 104.6 . . ?
Na5 O25 H25A 127.5 . . ?
Na5 O25 H25B 128.1 . . ?
H25A O25 H25B 104.5 . . ?

loop_
_geom_bond_atom_site_label_1
_geom_bond_atom_site_label_2
_geom_bond_distance
_geom_bond_site_symmetry_2
_geom_bond_publ_flag
Mo2 Mo3 2.5860(10) . ?
Mo2 Mo1 3.2111(12) . ?
Mo2 O4 2.024(3) . ?
Mo2 O7 1.975(5) . ?
Mo2 O17 2.408(6) 15_445 ?
Mo2 O6 1.936(6) . ?
Mo2 O3 2.022(6) . ?
Mo2 O5 1.700(6) . ?
Mo3 O10 2.073(3) . ?
Mo3 O7 1.983(6) . ?
Mo3 O6 1.962(6) . ?
Mo3 O9 2.015(6) . ?
Mo3 O14 2.409(6) 15_445 ?
Mo3 O8 1.678(6) . ?
Mo5 Mo4 2.5832(11) . ?
Mo5 Mo6 3.1414(12) . ?
Mo5 O16 2.0021(18) . ?
Mo5 O7 2.386(6) 15_445 ?
Mo5 O17 2.067(6) . ?
Mo5 O14 1.975(6) . ?
Mo5 O11 1.933(6) . ?
Mo5 O15 1.683(6) . ?
Mo5 Na3 3.424(4) . ?
Mo4 O10 2.252(5) . ?
Mo4 O9 2.058(6) . ?
Mo4 O14 1.973(6) . ?
Mo4 O11 1.962(6) . ?
Mo4 O13 2.120(5) . ?
Mo4 O12 1.686(6) . ?
Mo6 O4 2.250(8) 28_656 ?
Mo6 O16 2.180(8) . ?
Mo6 O17 1.928(6) 22_655 ?
Mo6 O17 1.928(6) . ?
Mo6 O19 1.750(8) . ?
Mo6 O18 1.721(9) . ?
Mo1 O4 2.286(8) . ?
Mo1 O3 1.914(6) . ?
Mo1 O3 1.914(6) 29_565 ?
Mo1 O2 1.724(9) . ?
Mo1 O1 1.714(9) . ?
Mo1 O19 2.326(9) 19_576 ?
Mo1 Na1 3.715(3) . ?
O16 Na3 2.775(10) . ?
O7 Na3 2.511(6) 19_576 ?
O6 Na2 2.449(7) . ?
O9 H9 0.8026 . ?
O11 Na3 2.629(7) . ?
O8 Na3 2.492(7) . ?
O5 Na1 2.421(6) . ?
O13 H13 0.9500 . ?
O2 Na1 2.367(10) . ?
O2 Na4 2.608(12) . ?
O1 Na5 2.304(12) 26_556 ?
O12 Na5 2.396(6) . ?
Na1 Na4 3.890(13) . ?
Na3 O20 2.402(11) . ?
Na2 Na2 3.538(10) 17_666 ?
Na2 O21 2.380(7) . ?
Na2 O21 2.380(7) 6_566 ?
Na2 O22 2.373(7) . ?
Na2 O22 2.373(7) 17_666 ?
Na4 O23 2.430(13) . ?
Na4 O23 2.430(13) 10_564 ?
Na4 O24 2.47(3) 17_666 ?
Na4 O24 2.47(3) 26_556 ?
Na5 O27 2.29(3) . ?
Na5 O26 2.27(3) . ?
Na5 O24 2.39(2) . ?
Na5 O25 2.63(3) . ?
O21 H21A 0.9096 . ?
O21 H21B 0.9063 . ?
O20 H20A 0.8667 . ?
O20 H20A 0.8668 22_655 ?
O20 H20B 0.8733 22_655 ?
O20 H20B 0.8732 . ?
O23 H23A 0.8700 . ?
O23 H23A 0.8700 22_655 ?
O23 H23B 0.8700 22_655 ?
O23 H23B 0.8700 . ?
O28 H28A 0.8701 . ?
O28 H28B 0.8701 . ?
O33 H33A 0.8736 . ?
O33 H33B 0.8673 . ?
O29 H29A 0.8683 . ?
O29 H29B 0.8711 . ?
O27 H27A 0.9507 . ?
O27 H27B 0.9493 . ?
O26 H26A 0.8699 . ?
O26 H26B 0.8705 . ?
O31 H31A 0.8702 . ?
O31 H31B 0.8709 . ?
O30 H30A 0.8722 . ?
O30 H30B 0.8683 . ?
O30 H32B 1.4154 . ?
O34 H34A 0.8953 . ?
O34 H34B 0.8876 . ?
O24 H24A 0.8704 . ?
O24 H24B 0.8704 . ?
O35 H35A 0.8708 . ?
O35 H35B 0.8686 . ?
O32 H32A 0.8699 . ?
O32 H32B 0.8693 . ?
O22 H22A 0.8700 . ?
O22 H22B 0.8698 . ?
O25 H25A 0.8701 . ?
O25 H25B 0.8698 . ?

loop_
_geom_torsion_atom_site_label_1
_geom_torsion_atom_site_label_2
_geom_torsion_atom_site_label_3
_geom_torsion_atom_site_label_4
_geom_torsion
_geom_torsion_site_symmetry_1
_geom_torsion_site_symmetry_2
_geom_torsion_site_symmetry_3
_geom_torsion_site_symmetry_4
_geom_torsion_publ_flag
Mo2 Mo3 O8 Na3 -159.3(5) . . . . ?
Mo2 Mo1 O2 Na1 36.485(18) . . . . ?
Mo2 Mo1 O2 Na1 -36.485(19) 29_565 . . . ?
Mo2 Mo1 O2 Na4 -143.515(19) . . . . ?
Mo2 Mo1 O2 Na4 143.515(18) 29_565 . . . ?
Mo3 Mo2 O5 Na1 175.6(5) . . . . ?
Mo5 Mo4 O12 Na5 27.4(19) . . . . ?
Mo5 Mo6 O19 Mo1 -77.2(4) 22_655 . . 28_656 ?
Mo5 Mo6 O19 Mo1 77.2(4) . . . 28_656 ?
Mo1 Mo2 O5 Na1 -11.8(5) . . . . ?
O4 Mo2 O5 Na1 32.3(6) . . . . ?
O4 Mo6 O19 Mo1 0.000(0) 28_656 . . 28_656 ?
O4 Mo1 O2 Na1 0.000(1) . . . . ?
O4 Mo1 O2 Na4 180.000(1) . . . . ?
O10 Mo3 O8 Na3 -16.6(6) . . . . ?
O10 Mo4 O12 Na5 -176.1(14) . . . . ?
O16 Mo6 O19 Mo1 0.000(3) . . . 28_656 ?
O7 Mo2 O5 Na1 125.9(5) . . . . ?
O7 Mo3 O8 Na3 -109.8(6) . . . . ?
O17 Mo2 O5 Na1 40.5(13) 15_445 . . . ?
O17 Mo6 O19 Mo1 -74.33(19) 22_655 . . 28_656 ?
O17 Mo6 O19 Mo1 74.33(19) . . . 28_656 ?
O6 Mo2 O5 Na1 -135.3(5) . . . . ?
O6 Mo3 O8 Na3 152.2(5) . . . . ?
O9 Mo3 O8 Na3 61.8(6) . . . . ?
O9 Mo4 O12 Na5 -109.6(19) . . . . ?
O14 Mo3 O8 Na3 -19.9(17) 15_445 . . . ?
O14 Mo4 O12 Na5 77.3(19) . . . . ?
O11 Mo4 O12 Na5 -21(2) . . . . ?
O3 Mo2 O5 Na1 -43.4(6) . . . . ?
O3 Mo1 O2 Na1 72.61(18) . . . . ?
O3 Mo1 O2 Na1 -72.61(18) 29_565 . . . ?
O3 Mo1 O2 Na4 -107.39(18) . . . . ?
O3 Mo1 O2 Na4 107.39(18) 29_565 . . . ?
O13 Mo4 O12 Na5 163.6(19) . . . . ?
O1 Mo1 O2 Na1 180.000(1) . . . . ?
O1 Mo1 O2 Na4 0.000(1) . . . . ?
O18 Mo6 O19 Mo1 180.000(0) . . . 28_656 ?
Na1 Mo1 O2 Na4 180.000(3) . . . . ?

loop_
_smtbx_masks_void_nr
_smtbx_masks_void_average_x
_smtbx_masks_void_average_y
_smtbx_masks_void_average_z
_smtbx_masks_void_volume
_smtbx_masks_void_count_electrons
_smtbx_masks_void_content
1 0.000 0.000 0.500 7.4 0.0 '0.125 ?'
2 0.000 0.250 0.375 245.6 26.6 '3 H2O'
3 0.000 0.500 0.500 7.4 0.0 '0.125 ?'
4 0.000 0.750 0.625 245.6 24.6 '3 H2O'
5 0.250 0.250 0.250 7.4 0.0 '0.125 ?'
6 0.250 0.750 0.750 7.4 0.0 '0.125 ?'
7 0.500 0.250 0.125 245.6 24.6 '3 H2O'
8 0.500 0.750 0.875 245.6 26.6 '3 H2O'
9 0.500 0.000 0.000 7.4 0.0 '0.125 ?'
10 0.500 0.500 0.000 7.4 0.0 '0.125 ?'
11 0.750 0.250 0.250 7.4 0.0 '0.125 ?'
12 0.750 0.750 0.750 7.4 0.0 '0.125 ?'
